data_2003956
loop_
_publ_author_name
'Tsutsumi, S.'
'Okonogi, T.'
'Takeuchi, Y.'
'Kodama, Y.'

_publ_section_title
;
 Prolyl Endopeptidase Inhibitors. I. A Peptidyl \a-Keto Ester
 Derivative
;
_journal_issue 9
_journal_name_full 'Acta Crystallographica Section C'
_journal_page_first 1923
_journal_page_last 1925
_journal_paper_doi 10.1107/S0108270195003891
_journal_volume 51
_journal_year 1995
_chemical_formula_moiety 'C27 H30 N2 O5'
_chemical_formula_sum 'C27 H30 N2 O5'
_chemical_formula_weight 462.54
_space_group_crystal_system orthorhombic
_space_group_IT_number 19
_space_group_name_Hall 'P 2ac 2ab'
_space_group_name_H-M_alt 'P 21 21 21'
_audit_creation_method 'from TEXRAY.INF file'
_cell_angle_alpha 90
_cell_angle_beta 90.01(2)
_cell_angle_gamma 90
_cell_formula_units_Z 4.00
_cell_length_a 15.209(3)
_cell_length_b 25.479(4)
_cell_length_c 6.260(2)
_cell_measurement_reflns_used 25
_cell_measurement_temperature 23.0
_cell_measurement_theta_max 42.53
_cell_measurement_theta_min 24.89
_cell_volume 2425.8(10)
_computing_cell_refinement 'MSC/AFC Diffractometer Control Software'
_computing_data_collection
; MSC/AFC Diffractometer Control Software (Molecular Structure
Corporation, 1988)
;
_computing_data_reduction 'MSC/AFC Diffractometer Control Software'
_computing_molecular_graphics 'ORTEPII (Johnson, 1976)'
_computing_publication_material 'TEXSAN FINISH'
_computing_structure_refinement 'TEXSAN LS'
_computing_structure_solution ' TEXSAN PROCESS (Molecular Structure Corporation, 1989)'
_diffrn_ambient_temperature 23.0
_diffrn_measurement_device AFC5R
_diffrn_measurement_method '\w scans with profile analysis'
_diffrn_radiation_monochromator graphite
_diffrn_radiation_source 'Rigaku rotating anode'
_diffrn_radiation_type CuK\a
_diffrn_radiation_wavelength 1.5418
_diffrn_reflns_limit_h_max 17
_diffrn_reflns_limit_h_min 0
_diffrn_reflns_limit_k_max 28
_diffrn_reflns_limit_k_min 0
_diffrn_reflns_limit_l_max 7
_diffrn_reflns_limit_l_min 0
_diffrn_reflns_number 2126
_diffrn_reflns_theta_max 60
_diffrn_standards_decay_% -02.59
_diffrn_standards_interval_count 150
_diffrn_standards_number 3
_exptl_absorpt_coefficient_mu .674
_exptl_absorpt_correction_type none
_exptl_crystal_colour colorless
_exptl_crystal_density_diffrn 1.266
_exptl_crystal_description needle
_exptl_crystal_F_000 984.00
_exptl_crystal_size_max .3
_exptl_crystal_size_mid .09
_exptl_crystal_size_min .05
_refine_diff_density_max .57
_refine_diff_density_min -0.66
_refine_ls_extinction_coef 0
_refine_ls_extinction_method 'type 2, Gaussian, isotropic (Zachariasen, 1963)'
_refine_ls_goodness_of_fit_obs 1.24
_refine_ls_hydrogen_treatment noref
_refine_ls_matrix_type full
_refine_ls_number_parameters 307
_refine_ls_number_reflns 2098
_refine_ls_R_factor_obs .229
_refine_ls_shift/esd_max .94
_refine_ls_structure_factor_coef F
_refine_ls_weighting_scheme sigma
_refine_ls_wR_factor_obs .079
_reflns_number_observed 2098
_reflns_number_total 2126
_reflns_observed_criterion I>0
_cod_data_source_file vj1012.cif
_cod_data_source_block vj1012a
_cod_depositor_comments
;
 Updating space group information and adding the symmetry operation list.

 Antanas Vaitkus,
 2018-06-18
;
_cod_original_cell_volume 2425.7(9)
_cod_database_code 2003956

loop_
_space_group_symop_id
_space_group_symop_operation_xyz
1 x,y,z
2 -x+1/2,-y,z+1/2
3 x+1/2,-y+1/2,-z
4 -x,y+1/2,-z+1/2

loop_
_atom_site_aniso_label
_atom_site_aniso_U_11
_atom_site_aniso_U_22
_atom_site_aniso_U_33
_atom_site_aniso_U_12
_atom_site_aniso_U_13
_atom_site_aniso_U_23
O1 0.061(5) 0.090(6) 0.107(8) -0.006(5) -0.015(6) 0.038(6)
O2 0.066(5) 0.055(4) 0.063(6) 0.021(4) -0.016(5) -0.018(4)
O3 0.058(5) 0.073(5) 0.080(6) -0.002(4) 0.016(5) 0.000(5)
O4 0.100(7) 0.092(7) 0.170(10) 0.045(6) 0.066(8) 0.010(7)
O5 0.094(7) 0.045(5) 0.132(8) 0.006(5) 0.019(7) -0.015(6)
N1 0.044(5) 0.051(5) 0.059(7) -0.007(5) -0.006(6) 0.001(5)
N2 0.059(6) 0.034(5) 0.067(7) 0.002(4) -0.006(6) -0.006(5)
C1 0.035(7) 0.046(6) 0.0700(10) 0.011(6) -0.003(7) -0.001(7)
C2 0.047(7) 0.038(6) 0.072(9) 0.010(6) -0.001(7) -0.002(6)
C3 0.044(6) 0.061(7) 0.068(9) -0.009(6) -0.005(7) -0.010(7)
C4 0.067(7) 0.058(7) 0.036(7) -0.004(6) -0.007(7) -0.003(6)
C5 0.047(7) 0.039(7) 0.053(8) 0.013(6) -0.010(7) 0.010(6)
C6 0.077(8) 0.063(7) 0.070(10) -0.011(7) -0.015(8) -0.017(7)
C7 0.080(8) 0.070(8) 0.040(7) 0.004(7) -0.022(7) -0.012(7)
C8 0.051(7) 0.075(8) 0.045(8) 0.016(6) 0.007(7) -0.001(7)
C9 0.050(7) 0.050(7) 0.051(8) -0.008(6) -0.006(7) 0.004(6)
C10 0.039(7) 0.050(7) 0.044(8) 0.002(6) 0.005(6) 0.006(6)
C11 0.100(10) 0.060(9) 0.090(10) 0.017(9) 0.010(10) 0.025(9)
C12 0.140(10) 0.060(10) 0.130(10) 0.007(9) 0.010(10) -0.010(10)
C13 0.25(2) 0.090(10) 0.100(10) 0.000(10) -0.04(2) -0.020(10)
C14 0.066(8) 0.064(8) 0.060(10) 0.009(7) 0.007(9) -0.005(8)
C15 0.054(7) 0.073(9) 0.070(10) 0.027(7) -0.005(9) -0.003(9)
C16 0.081(9) 0.059(7) 0.065(9) 0.038(7) 0.010(10) 0.016(7)
C17 0.055(8) 0.040(6) 0.110(10) -0.003(6) 0.021(9) -0.003(8)
C18 0.043(6) 0.041(6) 0.080(10) 0.007(6) -0.002(7) 0.006(7)
C19 0.064(8) 0.052(7) 0.080(10) 0.009(6) 0.000(8) 0.005(7)
C20 0.057(8) 0.090(10) 0.070(10) -0.022(7) 0.007(8) 0.032(8)
C21 0.035(7) 0.130(10) 0.120(10) -0.023(7) 0.018(9) 0.000(10)
C22 0.064(9) 0.100(10) 0.045(9) -0.034(8) 0.012(9) 0.010(10)
C23 0.130(10) 0.048(8) 0.080(10) -0.042(8) 0.020(10) -0.011(9)
C24 0.100(10) 0.100(10) 0.080(10) 0.000(10) 0.000(10) 0.010(10)
C25 0.110(10) 0.070(10) 0.110(10) 0.010(10) 0.000(10) 0.010(10)
C26 0.090(10) 0.080(10) 0.090(10) -0.020(10) 0.030(10) -0.020(10)
C27 0.080(10) 0.090(10) 0.070(10) -0.018(8) 0.014(9) -0.019(9)

loop_
_atom_site_label
_atom_site_fract_x
_atom_site_fract_y
_atom_site_fract_z
_atom_site_U_iso_or_equiv
O1 1.2366(5) .7831(3) .8580(10) .086(3)
O2 1.0059(4) .8615(2) .7970(10) .061(2)
O3 .7949(4) .8840(3) .6920(10) .070(3)
O4 .7625(6) .9881(3) .761(2) .120(3)
O5 .8894(5) 1.0025(3) .580(2) .090(3)
N1 1.0963(5) .7657(3) .772(2) .051(3)
N2 .9403(5) .8465(3) .480(2) .053(4)
C1 1.0766(6) .7314(4) .943(2) .050(4)
C2 .9911(7) .7162(4) .936(2) .052(4)
C3 .9454(6) .7397(4) .745(2) .058(3)
C4 1.0155(7) .7738(4) .642(2) .054(4)
C5 .9866(7) .8314(4) .646(2) .046(4)
C6 .9124(7) .8148(4) .296(2) .069(4)
C7 .8415(7) .8501(4) .190(2) .063(4)
C8 .8776(6) .9043(4) .229(2) .057(4)
C9 .9111(6) .9017(4) .456(2) .050(4)
C10 .8437(6) .9153(4) .612(2) .044(4)
C11 .8260(10) .9748(5) .670(2) .083(5)
C12 .8780(10) 1.0608(5) .591(3) .107(6)
C13 .9190(10) 1.0799(5) .778(3) .147(7)
C14 1.1324(7) .7133(4) 1.104(2) .064(4)
C15 1.0965(7) .6789(4) 1.248(2) .067(4)
C16 1.0135(8) .6646(4) 1.243(2) .069(4)
C17 .9589(7) .6826(4) 1.085(2) .067(4)
C18 1.1737(7) .7903(4) .737(2) .053(4)
C19 1.1812(7) .8221(4) .538(3) .066(4)
C20 1.2643(7) .8554(4) .534(2) .074(4)
C21 1.2744(7) .8864(5) .330(2) .095(5)
C22 1.2073(8) .9269(5) .292(2) .071(5)
C23 1.1540(10) .9257(5) .117(2) .086(5)
C24 1.0920(10) .9639(6) .071(2) .094(6)
C25 1.0800(10) 1.0040(6) .216(3) .097(6)
C26 1.1320(10) 1.0057(6) .397(3) .088(6)
C27 1.1921(9) .9678(6) .427(2) .081(5)
H3A .92299 .71370 .63714 .0647
H3B .89476 .76142 .77487 .0647
H4 1.02767 .76155 .49242 .0530
H6A .96093 .80851 .19339 .0670
H6B .89306 .77944 .33555 .0670
H7A .82422 .84066 .05377 .0609
H7B .78497 .84649 .28126 .0609
H8A .92631 .90980 .12017 .0603
H8B .83669 .93216 .19573 .0603
H9 .96017 .92499 .47314 .0556
H12A .90577 1.08279 .47329 .1001
H12B .81873 1.07519 .59869 .1001
H13A .89575 1.06041 .89940 .1321
H13B .98279 1.06801 .77398 .1321
H13C .91968 1.11513 .80757 .1321
H14 1.19002 .72667 1.12221 .0889
H15 1.13421 .66172 1.35804 .0898
H16 .98483 .64344 1.35693 .0775
H17 .89536 .66843 1.07259 .0714
H19A 1.18129 .80086 .39838 .0657
H19B 1.13083 .84669 .50597 .0657
H20A 1.26545 .88037 .64819 .0732
H20B 1.31674 .83347 .55108 .0732
H21A 1.33049 .90104 .32019 .0870
H21B 1.27040 .85930 .21423 .0870
H23 1.16037 .89825 .01308 .0795
H24 1.05006 .95795 -0.04277 .0958
H25 1.04004 1.03185 .19320 .1100
H26 1.12726 1.03465 .49519 .0766
H27 1.22669 .96688 .55907 .1058

loop_
_atom_type_symbol
_atom_type_scat_source
_atom_type_scat_dispersion_real
_atom_type_scat_dispersion_imag
C 'International Tables' 80.01 80.009
H 'International Tables' .000 .000
N 'International Tables' .031 .018
O 'International Tables' .049 .032

loop_
_geom_angle_atom_site_label_1
_geom_angle_atom_site_label_2
_geom_angle_atom_site_label_3
_geom_angle
_geom_angle_publ_flag
C11 O5 C12 115.0(10) no
O2 C5 C4 122.0(10) no
C1 N1 C4 108.9(7) no
N2 C5 C4 115.0(10) no
C1 N1 C18 126.0(10) no
N2 C6 C7 102.5(8) no
C4 N1 C18 124.5(9) no
N2 C6 H6A 112.42 no
C5 N2 C6 127.9(9) no
N2 C6 H6B 113.19 no
C5 N2 C9 121.4(9) no
C7 C6 H6A 109.53 no
C6 N2 C9 110.7(9) no
C7 C6 H6B 115.65 no
N1 C1 C2 111.0(10) no
H6A C6 H6B 103.81 no
N1 C1 C14 128.0(10) no
C6 C7 C8 102.2(8) no
C2 C1 C14 121.0(10) no
C6 C7 H7A 116.06 no
C1 C2 C3 111.0(10) no
C6 C7 H7B 106.91 no
C1 C2 C17 120.0(10) no
C8 C7 H7A 119.41 no
C3 C2 C17 129.0(10) no
C8 C7 H7B 107.22 no
C2 C3 C4 104.0(8) no
H7A C7 H7B 104.34 no
C2 C3 H3A 115.39 no
C7 C8 C9 103.5(9) no
C2 C3 H3B 116.29 no
C7 C8 H8A 106.42 no
C4 C3 H3A 109.14 no
C7 C8 H8B 113.79 no
C4 C3 H3B 108.20 no
C9 C8 H8A 113.02 no
H3A C3 H3B 103.63 no
C9 C8 H8B 117.02 no
N1 C4 C3 105.5(8) no
H8A C8 H8B 102.90 no
N1 C4 C5 111.2(8) no
N2 C9 C8 103.9(9) no
N1 C4 H4 108.26 no
N2 C9 C10 111.7(8) no
C3 C4 C5 109.9(9) no
N2 C9 H9 110.07 no
C3 C4 H4 110.36 no
C8 C9 C10 112.3(8) no
C5 C4 H4 111.52 no
C8 C9 H9 109.85 no
O2 C5 N2 122.9(9) no
C10 C9 H9 108.95 no
O3 C10 C9 124.0(10) no
C17 C16 H16 115.56 no
O3 C10 C11 116.0(10) no
C2 C17 C16 119.0(10) no
C9 C10 C11 120.0(10) no
C2 C17 H17 120.20 no
O4 C11 O5 131.0(10) no
C16 C17 H17 120.47 no
O4 C11 C10 122.0(10) no
O1 C18 N1 120.0(10) no
O5 C11 C10 107.0(10) no
O1 C18 C19 122.0(10) no
O5 C12 C13 109.0(10) no
N1 C18 C19 117.0(10) no
O5 C12 H12A 117.72 no
C18 C19 C20 112.0(10) no
O5 C12 H12B 118.98 no
C18 C19 H19A 114.94 no
C13 C12 H12A 102.86 no
C18 C19 H19B 115.93 no
C13 C12 H12B 103.97 no
C20 C19 H19A 106.68 no
H12A C12 H12B 102.29 no
C20 C19 H19B 106.53 no
C12 C13 H13A 107.62 no
H19A C19 H19B 99.79 no
C12 C13 H13B 107.52 no
C19 C20 C21 112.0(10) no
C12 C13 H13C 120.38 no
C19 C20 H20A 112.30 no
H13A C13 H13B 102.63 no
C19 C20 H20B 111.02 no
H13A C13 H13C 110.04 no
C21 C20 H20A 106.33 no
H13B C13 H13C 107.20 no
C21 C20 H20B 107.76 no
C1 C14 C15 116.0(10) no
H20A C20 H20B 106.63 no
C1 C14 H14 121.98 no
C20 C21 C22 116.0(10) no
C15 C14 H14 121.36 no
C20 C21 H21A 110.84 no
C14 C15 C16 123.0(10) no
C20 C21 H21B 104.23 no
C14 C15 H15 120.36 no
C22 C21 H21A 110.06 no
C16 C15 H15 116.67 no
C22 C21 H21B 109.06 no
C15 C16 C17 121.0(10) no
H21A C21 H21B 106.61 no
C15 C16 H16 123.56 no
C21 C22 C23 122(2) no
C21 C22 C27 124.0(10) no
C23 C22 C27 115.0(10) no
C22 C23 C24 124.0(10) no
C22 C23 H23 120.26 no
C24 C23 H23 115.96 no
C23 C24 C25 118.0(10) no
C23 C24 H24 119.63 no
C25 C24 H24 120.43 no
C24 C25 C26 119.0(10) no
C24 C25 H25 123.30 no
C26 C25 H25 117.61 no
C25 C26 C27 119.0(10) no
C25 C26 H26 120.61 no
C27 C26 H26 120.35 no
C22 C27 C26 125.0(10) no
C22 C27 H27 114.35 no
C26 C27 H27 120.31 no

loop_
_geom_bond_atom_site_label_1
_geom_bond_atom_site_label_2
_geom_bond_distance
_geom_bond_publ_flag
O1 C18 1.230(10) no
C7 H7B 1.036 no
O2 C5 1.250(10) no
C8 C9 1.510(10) no
O3 C10 1.200(10) no
C8 H8A 1.017 no
O4 C11 1.170(10) no
C8 H8B 0.966 no
O5 C11 1.320(10) no
C9 C10 1.460(10) no
O5 C12 1.500(10) no
C9 H9 0.959 no
N1 C1 1.420(10) no
C10 C11 1.580(10) no
N1 C4 1.490(10) no
C12 C13 1.42(2) no
N1 C18 1.350(10) no
C12 H12A 1.018 no
N2 C5 1.310(10) no
C12 H12B 0.973 no
N2 C6 1.470(10) no
C13 H13A 0.977 no
N2 C9 1.480(10) no
C13 H13B 1.010 no
C1 C2 1.360(10) no
C13 H13C 0.916 no
C1 C14 1.400(10) no
C14 C15 1.370(10) no
C2 C3 1.510(10) no
C14 H14 0.948 no
C2 C17 1.360(10) no
C15 C16 1.310(10) no
C3 C4 1.520(10) no
C15 H15 0.996 no
C3 H3A 1.006 no
C16 C17 1.37(2) no
C3 H3B 0.967 no
C16 H16 0.995 no
C4 C5 1.530(10) no
C17 H17 1.035 no
C4 H4 1.004 no
C18 C19 1.500(10) no
C6 C7 1.550(10) no
C19 C20 1.520(10) no
C6 H6A 0.992 no
C19 H19A 1.021 no
C6 H6B 0.979 no
C19 H19B 1.008 no
C7 C8 1.510(10) no
C20 C21 1.51(2) no
C7 H7A 0.927 no
C20 H20A 0.956 no
C20 H20B 0.979 no
C21 C22 1.47(2) no
C21 H21A 0.933 no
C21 H21B 1.001 no
C22 C23 1.36(2) no
C22 C27 1.36(2) no
C23 C24 1.39(2) no
C23 H23 0.958 no
C24 C25 1.38(2) no
C24 H24 0.967 no
C25 C26 1.38(2) no
C25 H25 0.941 no
C26 C27 1.35(2) no
C26 H26 0.963 no
C27 H27 0.978 no

loop_
_geom_torsion_atom_site_label_1
_geom_torsion_atom_site_label_2
_geom_torsion_atom_site_label_3
_geom_torsion_atom_site_label_4
_geom_torsion
_geom_torsion_publ_flag
O1 C18 N1 C1 1(2) no
C1 N1 C18 C19 176.1(9) no
O1 C18 N1 C4 177.0(10) no
C1 C2 C3 C4 -3.0(10) no
O1 C18 C19 C20 -16(2) no
C1 C2 C17 C16 0(2) no
O2 C5 N2 C6 -178.9(9) no
C1 C14 C15 C16 -2(2) no
O2 C5 N2 C9 3(2) no
C2 C1 N1 C4 .0(10) no
O2 C5 C4 N1 -25.0(10) no
C2 C1 N1 C18 176.0(10) no
O2 C5 C4 C3 91.0(10) no
C2 C1 C14 C15 2(2) no
O3 C10 C9 N2 -26.0(10) no
C2 C3 C4 C5 -117.2(9) no
O3 C10 C9 C8 90.0(10) no
C2 C17 C16 C15 -1(2) no
O3 C10 C11 O4 -10(2) no
C3 C2 C1 C14 -178.4(9) no
O3 C10 C11 O5 176.0(10) no
C3 C2 C17 C16 178.0(10) no
O4 C11 O5 C12 -1(2) no
C3 C4 N1 C18 -178.1(9) no
O4 C11 C10 C9 165.0(10) no
C4 N1 C1 C14 -180.0(10) no
O5 C11 C10 C9 -9(2) no
C4 N1 C18 C19 -8.0(10) no
N1 C1 C2 C3 1.0(10) no
C4 C3 C2 C17 180.0(10) no
N1 C1 C2 C17 179.2(9) no
C4 C5 N2 C6 1(2) no
N1 C1 C14 C15 -178.0(10) no
C4 C5 N2 C9 -177.1(9) no
N1 C4 C3 C2 3.0(10) no
C5 N2 C6 C7 166.0(10) no
N1 C4 C5 N2 154.6(9) no
C5 N2 C9 C8 168.8(9) no
N1 C18 C19 C20 169.8(9) no
C5 N2 C9 C10 -70.0(10) no
N2 C5 C4 C3 -89.0(10) no
C5 C4 N1 C18 -59.0(10) no
N2 C6 C7 C8 35.0(10) no
C6 N2 C9 C8 -10.0(10) no
N2 C9 C8 C7 32.0(10) no
C6 N2 C9 C10 112.0(10) no
N2 C9 C10 C11 159.1(9) no
C6 C7 C8 C9 -42.0(10) no
C1 N1 C4 C3 -2.0(10) no
C7 C6 N2 C9 -16.0(10) no
C1 N1 C4 C5 117.1(9) no
C7 C8 C9 C10 -89.0(10) no
C8 C9 C10 C11 -85.0(10) no
C10 C11 O5 C12 172.0(10) no
C11 O5 C12 C13 91(2) no
C14 C1 N1 C18 -4(2) no
C14 C1 C2 C17 -1(2) no
C14 C15 C16 C17 2(2) no
C18 C19 C20 C21 178.0(10) no
C19 C20 C21 C22 65.0(10) no
C20 C21 C22 C23 -120.0(10) no
C20 C21 C22 C27 59(2) no
C21 C22 C23 C24 -178.0(10) no
C21 C22 C27 C26 179.0(10) no
C22 C23 C24 C25 -4(2) no
C22 C27 C26 C25 0(2) no
C23 C22 C27 C26 -1(2) no
C23 C24 C25 C26 2(2) no
C24 C23 C22 C27 3(2) no
C24 C25 C26 C27 -1(2) no
